data_7033853
loop_
_publ_author_name
'Zheng, Meng-Xi'
'Gao, Xiang-Jing'
'Zhang, Chuan-Lei'
'Qin, Ling'
'Zheng, He-Gen'

_publ_section_title
;
 Assembly of various degrees of interpenetration of Co-MOFs based on
 mononuclear or dinuclear cluster units: magnetic properties and gas
 adsorption.
;
_journal_issue 10
_journal_name_full 'Dalton transactions (Cambridge, England : 2003)'
_journal_page_first 4751
_journal_page_last 4758
_journal_paper_doi 10.1039/c4dt04011b
_journal_volume 44
_journal_year 2015
_chemical_formula_moiety 'C56 H40 Co N8 O6'
_chemical_formula_sum 'C56 H40 Co N8 O6'
_chemical_formula_weight 979.89
_chemical_name_systematic
; 
 ? 
;
_space_group_IT_number 57
_symmetry_cell_setting orthorhombic
_symmetry_space_group_name_Hall '-P 2c 2b'
_symmetry_space_group_name_H-M 'P b c m'
_atom_sites_solution_hydrogens geom
_atom_sites_solution_primary direct
_atom_sites_solution_secondary difmap
_audit_creation_method SHELXL-97
_audit_update_record
;
2015-01-29 deposited with the CCDC.
2015-01-30 downloaded from the CCDC.
;
_cell_angle_alpha 90.00
_cell_angle_beta 90.00
_cell_angle_gamma 90.00
_cell_formula_units_Z 4
_cell_length_a 20.7677(15)
_cell_length_b 11.7553(9)
_cell_length_c 28.509(2)
_cell_measurement_reflns_used 2977
_cell_measurement_temperature 291(2)
_cell_measurement_theta_max 27.659
_cell_measurement_theta_min 2.427
_cell_volume 6959.9(9)
_computing_structure_refinement 'SHELXL-97 (Sheldrick, 2008)'
_computing_structure_solution 'SHELXS-97 (Sheldrick, 2008)'
_diffrn_ambient_temperature 291(2)
_diffrn_measured_fraction_theta_full 1.000
_diffrn_measured_fraction_theta_max 1.000
_diffrn_radiation_monochromator graphite
_diffrn_radiation_source 'fine-focus sealed tube'
_diffrn_radiation_type MoK\a
_diffrn_radiation_wavelength 0.71073
_diffrn_reflns_av_R_equivalents 0.0129
_diffrn_reflns_av_sigmaI/netI 0.0133
_diffrn_reflns_limit_h_max 25
_diffrn_reflns_limit_h_min 0
_diffrn_reflns_limit_k_max 14
_diffrn_reflns_limit_k_min 0
_diffrn_reflns_limit_l_max 35
_diffrn_reflns_limit_l_min 0
_diffrn_reflns_number 36797
_diffrn_reflns_theta_full 26.00
_diffrn_reflns_theta_max 26.00
_diffrn_reflns_theta_min 0.98
_exptl_absorpt_coefficient_mu 0.289
_exptl_absorpt_correction_T_max 0.9444
_exptl_absorpt_correction_T_min 0.9286
_exptl_absorpt_correction_type multi-scan
_exptl_crystal_colour pink
_exptl_crystal_density_diffrn 0.935
_exptl_crystal_density_method 'not measured'
_exptl_crystal_description block
_exptl_crystal_F_000 2028
_exptl_crystal_size_max 0.26
_exptl_crystal_size_mid 0.22
_exptl_crystal_size_min 0.20
_refine_diff_density_max 0.240
_refine_diff_density_min -0.334
_refine_diff_density_rms 0.063
_refine_ls_extinction_method none
_refine_ls_goodness_of_fit_ref 1.034
_refine_ls_hydrogen_treatment constr
_refine_ls_matrix_type full
_refine_ls_number_parameters 337
_refine_ls_number_reflns 7005
_refine_ls_number_restraints 0
_refine_ls_restrained_S_all 1.034
_refine_ls_R_factor_all 0.0496
_refine_ls_R_factor_gt 0.0484
_refine_ls_shift/su_max 0.000
_refine_ls_shift/su_mean 0.000
_refine_ls_structure_factor_coef Fsqd
_refine_ls_weighting_details 'calc w=1/[\s^2^(Fo^2^)+(0.0700P)^2^+1.9900P] where P=(Fo^2^+2Fc^2^)/3'
_refine_ls_weighting_scheme calc
_refine_ls_wR_factor_gt 0.1235
_refine_ls_wR_factor_ref 0.1238
_reflns_number_gt 6410
_reflns_number_total 7005
_reflns_threshold_expression >2sigma(I)
_cod_data_source_file c4dt04011b2.cif
_cod_data_source_block 1
_cod_depositor_comments
;
The following automatic conversions were performed:

'_symmetry_cell_setting' value 'Orthorhombic' changed to
'orthorhombic' according to
/usr/data/users/saulius/crontab/automatic-downloads/rss-feeds/RSC/lib/dictionaries/cif_core.dic
dictionary named 'cif_core.dic' version 2.4.2 from 2011-04-26.

Automatic conversion script
Id: cif_fix_values 3008 2015-01-20 13:52:24Z robertas 

 Adding full bibliography for 7033853--7033855.cif.

The following automatic conversions were performed:

'_refine_ls_hydrogen_treatment' value 'constra' was replaced with the
value 'constr' as specified in the replacement file
'src/cod-tools/trunk/data/replacement-values/replacement_values.lst'.

Automatic conversion script
Id: cif_fix_values 5376 2017-05-30 11:51:03Z andrius 
;
_cod_original_sg_symbol_Hall ' -P 2c 2b  '
_cod_original_sg_symbol_H-M 'Pbcm '
_cod_database_code 7033853

loop_
_symmetry_equiv_pos_as_xyz
'x, y, z'
'-x, -y, z+1/2'
'x, -y+1/2, -z'
'-x, y+1/2, -z+1/2'
'-x, -y, -z'
'x, y, -z-1/2'
'-x, y-1/2, z'
'x, -y-1/2, z-1/2'

loop_
_atom_site_label
_atom_site_type_symbol
_atom_site_fract_x
_atom_site_fract_y
_atom_site_fract_z
_atom_site_U_iso_or_equiv
_atom_site_adp_type
_atom_site_occupancy
_atom_site_symmetry_multiplicity
_atom_site_calc_flag
_atom_site_refinement_flags
C1 C 0.73777(7) 0.67835(13) 0.82101(5) 0.0421(3) Uani 1 1 d .
H1 H 0.7182 0.7445 0.8102 0.051 Uiso 1 1 calc R
C2 C 0.70597(7) 0.60903(13) 0.85276(5) 0.0434(3) Uani 1 1 d .
H2 H 0.6650 0.6283 0.8633 0.052 Uiso 1 1 calc R
C3 C 0.73579(7) 0.51023(13) 0.86881(5) 0.0443(3) Uani 1 1 d .
C4 C 0.79719(6) 0.48154(12) 0.85312(5) 0.0347(3) Uani 1 1 d .
H4 H 0.8170 0.4157 0.8640 0.042 Uiso 1 1 calc R
C5 C 0.82863(8) 0.55058(13) 0.82142(5) 0.0450(3) Uani 1 1 d .
H5 H 0.8696 0.5313 0.8109 0.054 Uiso 1 1 calc R
C6 C 0.69676(7) 0.44175(13) 0.90351(5) 0.0447(3) Uani 1 1 d .
C7 C 0.72211(7) 0.41671(13) 0.94750(5) 0.0435(3) Uani 1 1 d .
H7 H 0.7629 0.4425 0.9557 0.052 Uiso 1 1 calc R
C8 C 0.68652(7) 0.35341(13) 0.97903(5) 0.0430(3) Uani 1 1 d .
H8 H 0.7033 0.3365 1.0085 0.052 Uiso 1 1 calc R
C9 C 0.62522(8) 0.31479(14) 0.96659(6) 0.0470(3) Uani 1 1 d .
C10 C 0.59991(7) 0.34013(12) 0.92255(5) 0.0419(3) Uani 1 1 d .
H10 H 0.5589 0.3150 0.9144 0.050 Uiso 1 1 calc R
C11 C 0.63577(7) 0.40261(13) 0.89104(5) 0.0425(3) Uani 1 1 d .
H11 H 0.6193 0.4186 0.8614 0.051 Uiso 1 1 calc R
C12 C 0.51745(11) 0.2500 1.0000 0.0447(5) Uani 1 2 d S
C13 C 0.48408(7) 0.15674(12) 0.98213(5) 0.0422(3) Uani 1 1 d .
H13 H 0.5064 0.0955 0.9694 0.051 Uiso 1 1 calc R
C14 C 0.41704(7) 0.15589(13) 0.98347(5) 0.0431(3) Uani 1 1 d .
H14 H 0.3946 0.0920 0.9733 0.052 Uiso 1 1 calc R
C15 C 0.38345(11) 0.2500 1.0000 0.0439(5) Uani 1 2 d S
C16 C 0.31170(11) 0.2500 1.0000 0.0444(5) Uani 1 2 d S
C17 C 0.27817(7) 0.27053(13) 1.04129(5) 0.0436(3) Uani 1 1 d .
H17 H 0.3006 0.2839 1.0690 0.052 Uiso 1 1 calc R
H18 H 0.1888 0.2857 1.0688 0.052 Uiso 1 1 d R
C18 C 0.21127(7) 0.27110(13) 1.04137(5) 0.0426(3) Uani 1 1 d .
C19 C 0.17756(12) 0.2500 1.0000 0.0536(6) Uani 1 2 d S
C20 C 0.07328(8) 0.17748(14) 0.96536(5) 0.0460(3) Uani 1 1 d .
C21 C 0.01847(7) 0.21945(14) 0.94280(5) 0.0422(3) Uani 1 1 d .
H21 H 0.0042 0.2931 0.9486 0.051 Uiso 1 1 calc R
C22 C -0.01382(8) 0.15063(13) 0.91206(5) 0.0476(4) Uani 1 1 d .
H22 H -0.0499 0.1788 0.8967 0.057 Uiso 1 1 calc R
C23 C 0.00584(7) 0.04007(13) 0.90327(5) 0.0437(3) Uani 1 1 d .
C24 C 0.06024(7) -0.00143(14) 0.92563(5) 0.0453(3) Uani 1 1 d .
H24 H 0.0742 -0.0753 0.9198 0.054 Uiso 1 1 calc R
C25 C 0.09398(8) 0.06745(12) 0.95682(6) 0.0459(3) Uani 1 1 d .
H25 H 0.1304 0.0396 0.9719 0.055 Uiso 1 1 calc R
C26 C -0.12044(8) -0.06495(12) 0.81830(5) 0.0438(3) Uani 1 1 d .
H26 H -0.1598 -0.0393 0.8068 0.053 Uiso 1 1 calc R
C27 C -0.08666(7) -0.00352(13) 0.85246(5) 0.0439(3) Uani 1 1 d .
H27 H -0.1049 0.0631 0.8640 0.053 Uiso 1 1 calc R
C28 C -0.02828(7) -0.03665(14) 0.86965(5) 0.0451(3) Uani 1 1 d .
C29 C -0.00261(8) -0.13504(12) 0.85272(5) 0.0443(3) Uani 1 1 d .
H29 H 0.0374 -0.1585 0.8638 0.053 Uiso 1 1 calc R
C30 C -0.03401(7) -0.20194(14) 0.81950(5) 0.0448(3) Uani 1 1 d .
H30 H -0.0158 -0.2697 0.8091 0.054 Uiso 1 1 calc R
Co1 Co 0.848071(14) 0.74539(2) 0.7500 0.04219(11) Uani 1 2 d S
N1 N 0.79894(6) 0.64903(12) 0.80530(5) 0.0483(3) Uani 1 1 d .
N2 N 0.58873(9) 0.2500 1.0000 0.0414(4) Uani 1 2 d S
N3 N 0.10831(9) 0.2500 1.0000 0.0455(4) Uani 1 2 d S
N4 N -0.09313(6) -0.16564(11) 0.80210(4) 0.0445(3) Uani 1 1 d .
N5 N 0.73157(9) 0.93298(15) 0.7500 0.0445(4) Uani 1 2 d S
N6 N 0.96078(10) 0.54962(17) 0.7500 0.0479(4) Uani 1 2 d S
O1 O 0.77609(7) 0.86111(13) 0.7500 0.0465(3) Uani 1 2 d S
O2 O 0.67449(7) 0.90229(13) 0.7500 0.0446(3) Uani 1 2 d S
O3 O 0.74358(7) 1.03489(12) 0.7500 0.0432(3) Uani 1 2 d S
O4 O 0.91762(8) 0.62461(13) 0.7500 0.0473(3) Uani 1 2 d S
O5 O 0.94867(7) 0.44579(14) 0.7500 0.0487(4) Uani 1 2 d S
O6 O 1.01830(8) 0.57589(13) 0.7500 0.0462(3) Uani 1 2 d S

loop_
_atom_site_aniso_label
_atom_site_aniso_U_11
_atom_site_aniso_U_22
_atom_site_aniso_U_33
_atom_site_aniso_U_23
_atom_site_aniso_U_13
_atom_site_aniso_U_12
C1 0.0375(7) 0.0447(8) 0.0441(8) 0.0108(6) -0.0093(6) -0.0102(6)
C2 0.0487(8) 0.0390(7) 0.0425(7) 0.0030(6) 0.0086(6) 0.0019(6)
C3 0.0464(8) 0.0445(8) 0.0422(7) 0.0100(6) 0.0075(6) 0.0057(6)
C4 0.0323(6) 0.0361(7) 0.0356(6) -0.0004(5) -0.0110(5) -0.0104(5)
C5 0.0515(8) 0.0402(8) 0.0432(8) -0.0013(6) 0.0129(6) -0.0030(6)
C6 0.0485(8) 0.0410(7) 0.0445(8) 0.0080(6) -0.0001(6) -0.0068(6)
C7 0.0519(8) 0.0439(8) 0.0347(7) -0.0071(6) 0.0080(6) -0.0082(6)
C8 0.0400(7) 0.0444(8) 0.0444(8) 0.0079(6) 0.0088(6) 0.0073(6)
C9 0.0514(8) 0.0424(8) 0.0473(8) 0.0068(7) -0.0018(7) -0.0061(7)
C10 0.0490(8) 0.0406(7) 0.0360(7) -0.0088(6) 0.0092(6) -0.0074(6)
C11 0.0369(7) 0.0448(8) 0.0459(8) 0.0080(6) 0.0074(6) 0.0077(6)
C12 0.0455(11) 0.0418(11) 0.0468(12) 0.0139(9) 0.000 0.000
C13 0.0444(8) 0.0369(7) 0.0452(8) 0.0109(6) 0.0059(6) 0.0027(6)
C14 0.0452(8) 0.0383(7) 0.0457(8) 0.0106(6) -0.0084(6) -0.0039(6)
C15 0.0443(11) 0.0436(11) 0.0439(11) 0.0142(8) 0.000 0.000
C16 0.0465(12) 0.0450(12) 0.0418(11) 0.0119(8) 0.000 0.000
C17 0.0432(7) 0.0456(8) 0.0421(8) 0.0130(6) -0.0057(6) 0.0141(6)
C18 0.0426(7) 0.0433(8) 0.0418(8) 0.0107(6) 0.0041(6) -0.0120(6)
C19 0.0466(12) 0.0644(16) 0.0497(13) -0.0122(10) 0.000 0.000
C20 0.0516(8) 0.0469(8) 0.0395(7) -0.0117(6) -0.0038(6) 0.0026(7)
C21 0.0397(7) 0.0454(8) 0.0416(7) -0.0071(6) 0.0054(6) -0.0063(6)
C22 0.0627(9) 0.0375(7) 0.0425(7) 0.0094(6) -0.0129(7) -0.0107(7)
C23 0.0425(7) 0.0462(8) 0.0423(7) -0.0085(6) 0.0094(6) -0.0118(6)
C24 0.0447(8) 0.0447(8) 0.0466(8) -0.0107(6) 0.0092(6) -0.0082(6)
C25 0.0554(8) 0.0347(7) 0.0476(8) 0.0084(6) -0.0076(7) -0.0109(6)
C26 0.0514(8) 0.0380(7) 0.0419(7) 0.0063(6) -0.0072(6) -0.0092(6)
C27 0.0417(7) 0.0459(8) 0.0441(8) -0.0123(6) 0.0116(6) -0.0138(6)
C28 0.0411(7) 0.0499(8) 0.0443(8) -0.0088(7) 0.0073(6) -0.0133(6)
C29 0.0521(8) 0.0351(7) 0.0456(8) 0.0063(6) -0.0052(7) -0.0113(6)
C30 0.0431(7) 0.0446(8) 0.0467(8) -0.0112(6) 0.0131(6) -0.0115(6)
Co1 0.04468(18) 0.03978(18) 0.04210(18) 0.000 0.000 -0.00909(11)
N1 0.0450(7) 0.0576(8) 0.0424(7) 0.0147(6) -0.0003(5) -0.0022(6)
N2 0.0461(10) 0.0406(9) 0.0377(9) -0.0046(7) 0.000 0.000
N3 0.0463(10) 0.0464(10) 0.0438(10) -0.0096(7) 0.000 0.000
N4 0.0422(6) 0.0474(7) 0.0440(6) -0.0107(5) 0.0096(5) -0.0146(5)
N5 0.0443(9) 0.0413(10) 0.0478(10) 0.000 0.000 -0.0043(8)
N6 0.0565(11) 0.0489(11) 0.0383(9) 0.000 0.000 0.0077(9)
O1 0.0518(8) 0.0458(8) 0.0419(8) 0.000 0.000 0.0009(7)
O2 0.0456(8) 0.0487(8) 0.0395(7) 0.000 0.000 -0.0060(6)
O3 0.0454(8) 0.0393(8) 0.0450(8) 0.000 0.000 0.0052(6)
O4 0.0545(9) 0.0465(8) 0.0409(8) 0.000 0.000 0.0023(7)
O5 0.0470(8) 0.0538(10) 0.0454(8) 0.000 0.000 0.0040(7)
O6 0.0554(9) 0.0402(8) 0.0428(8) 0.000 0.000 0.0082(7)

loop_
_atom_type_symbol
_atom_type_description
_atom_type_scat_dispersion_real
_atom_type_scat_dispersion_imag
_atom_type_scat_source
C C 0.0033 0.0016 'International Tables Vol C Tables 4.2.6.8 and 6.1.1.4'
H H 0.0000 0.0000 'International Tables Vol C Tables 4.2.6.8 and 6.1.1.4'
Co Co 0.3494 0.9721 'International Tables Vol C Tables 4.2.6.8 and 6.1.1.4'
N N 0.0061 0.0033 'International Tables Vol C Tables 4.2.6.8 and 6.1.1.4'
O O 0.0106 0.0060 'International Tables Vol C Tables 4.2.6.8 and 6.1.1.4'

loop_
_geom_angle_atom_site_label_1
_geom_angle_atom_site_label_2
_geom_angle_atom_site_label_3
_geom_angle
_geom_angle_site_symmetry_1
_geom_angle_site_symmetry_3
C2 C1 N1 120.01(14) . .
C2 C1 H1 120.0 . .
N1 C1 H1 120.0 . .
C1 C2 C3 119.53(14) . .
C1 C2 H2 120.2 . .
C3 C2 H2 120.2 . .
C4 C3 C2 120.21(13) . .
C4 C3 C6 124.91(13) . .
C2 C3 C6 114.87(13) . .
C5 C4 C3 120.09(13) . .
C5 C4 H4 120.0 . .
C3 C4 H4 120.0 . .
C4 C5 N1 119.79(14) . .
C4 C5 H5 120.1 . .
N1 C5 H5 120.1 . .
C7 C6 C11 120.27(14) . .
C7 C6 C3 119.98(14) . .
C11 C6 C3 119.75(14) . .
C8 C7 C6 119.86(14) . .
C8 C7 H7 120.1 . .
C6 C7 H7 120.1 . .
C7 C8 C9 119.83(14) . .
C7 C8 H8 120.1 . .
C9 C8 H8 120.1 . .
C10 C9 C8 120.20(14) . .
C10 C9 N2 120.80(14) . .
C8 C9 N2 118.99(14) . .
C11 C10 C9 119.81(14) . .
C11 C10 H10 120.1 . .
C9 C10 H10 120.1 . .
C10 C11 C6 120.02(14) . .
C10 C11 H11 120.0 . .
C6 C11 H11 120.0 . .
C13 C12 C13 120.4(2) . 3_557
C13 C12 N2 119.82(10) . .
C13 C12 N2 119.82(10) 3_557 .
C14 C13 C12 119.52(15) . .
C14 C13 H13 120.2 . .
C12 C13 H13 120.2 . .
C15 C14 C13 120.34(15) . .
C15 C14 H14 119.8 . .
C13 C14 H14 119.8 . .
C14 C15 C14 119.8(2) 3_557 .
C14 C15 C16 120.12(10) 3_557 .
C14 C15 C16 120.12(10) . .
C17 C16 C17 119.8(2) . 3_557
C17 C16 C15 120.09(10) . .
C17 C16 C15 120.08(10) 3_557 .
C16 C17 C18 120.24(15) . .
C16 C17 H17 119.9 . .
C18 C17 H17 119.9 . .
C17 C18 C19 119.99(15) . .
C17 C18 H18 120.3 . .
C19 C18 H18 119.7 . .
C18 C19 C18 119.7(2) 3_557 .
C18 C19 N3 120.14(11) 3_557 .
C18 C19 N3 120.14(11) . .
C25 C20 C21 120.12(14) . .
C25 C20 N3 119.88(14) . .
C21 C20 N3 119.97(14) . .
C22 C21 C20 119.03(15) . .
C22 C21 H21 120.5 . .
C20 C21 H21 120.5 . .
C21 C22 C23 121.75(15) . .
C21 C22 H22 119.1 . .
C23 C22 H22 119.1 . .
C22 C23 C24 119.17(14) . .
C22 C23 C28 122.85(15) . .
C24 C23 C28 117.97(14) . .
C23 C24 C25 119.96(15) . .
C23 C24 H24 120.0 . .
C25 C24 H24 120.0 . .
C20 C25 C24 119.97(15) . .
C20 C25 H25 120.0 . .
C24 C25 H25 120.0 . .
N4 C26 C27 117.73(14) . .
N4 C26 H26 121.1 . .
C27 C26 H26 121.1 . .
C28 C27 C26 123.21(15) . .
C28 C27 H27 118.4 . .
C26 C27 H27 118.4 . .
C29 C28 C27 117.57(14) . .
C29 C28 C23 123.65(15) . .
C27 C28 C23 118.65(14) . .
C28 C29 C30 122.48(15) . .
C28 C29 H29 118.8 . .
C30 C29 H29 118.8 . .
N4 C30 C29 118.85(14) . .
N4 C30 H30 120.6 . .
C29 C30 H30 120.6 . .
O1 Co1 O4 177.79(6) . .
O1 Co1 N4 95.22(5) . 1_665
O4 Co1 N4 86.40(5) . 1_665
O1 Co1 N4 95.22(5) . 6_667
O4 Co1 N4 86.40(5) . 6_667
N4 Co1 N4 85.46(6) 1_665 6_667
O1 Co1 N1 90.20(5) . .
O4 Co1 N1 88.26(5) . .
N4 Co1 N1 91.06(5) 1_665 .
N4 Co1 N1 173.80(5) 6_667 .
O1 Co1 N1 90.20(5) . 6_557
O4 Co1 N1 88.26(5) . 6_557
N4 Co1 N1 173.80(5) 1_665 6_557
N4 Co1 N1 91.06(5) 6_667 6_557
N1 Co1 N1 91.93(8) . 6_557
C5 N1 C1 120.36(12) . .
C5 N1 Co1 117.48(10) . .
C1 N1 Co1 121.91(10) . .
C9 N2 C9 116.30(18) . 3_557
C9 N2 C12 121.85(9) . .
C9 N2 C12 121.85(9) 3_557 .
C19 N3 C20 119.14(9) . .
C19 N3 C20 119.14(9) . 3_557
C20 N3 C20 121.72(18) . 3_557
C30 N4 C26 120.14(12) . .
C30 N4 Co1 126.00(10) . 1_445
C26 N4 Co1 113.86(10) . 1_445
O3 N5 O2 118.68(18) . .
O3 N5 O1 120.66(18) . .
O2 N5 O1 120.66(18) . .
O6 N6 O5 116.13(18) . .
O6 N6 O4 120.98(19) . .
O5 N6 O4 122.9(2) . .
N5 O1 Co1 179.89(14) . .
N6 O4 Co1 179.99(15) . .

loop_
_geom_bond_atom_site_label_1
_geom_bond_atom_site_label_2
_geom_bond_distance
_geom_bond_site_symmetry_2
C1 C2 1.385(2) .
C1 N1 1.390(2) .
C1 H1 0.9300 .
C2 C3 1.393(2) .
C2 H2 0.9300 .
C3 C4 1.393(2) .
C3 C6 1.511(2) .
C4 C5 1.379(2) .
C4 H4 0.9300 .
C5 N1 1.389(2) .
C5 H5 0.9300 .
C6 C7 1.392(2) .
C6 C11 1.394(2) .
C7 C8 1.381(2) .
C7 H7 0.9300 .
C8 C9 1.397(2) .
C8 H8 0.9300 .
C9 C10 1.393(2) .
C9 N2 1.4359(18) .
C10 C11 1.379(2) .
C10 H10 0.9300 .
C11 H11 0.9300 .
C12 C13 1.3933(19) .
C12 C13 1.3934(19) 3_557
C12 N2 1.480(3) .
C13 C14 1.393(2) .
C13 H13 0.9300 .
C14 C15 1.3902(19) .
C14 H14 0.9300 .
C15 C14 1.3901(19) 3_557
C15 C16 1.490(3) .
C16 C17 1.3886(19) .
C16 C17 1.3887(19) 3_557
C17 C18 1.390(2) .
C17 H17 0.9300 .
C18 C19 1.394(2) .
C18 H18 0.9269 .
C19 C18 1.394(2) 3_557
C19 N3 1.438(3) .
C20 C25 1.385(2) .
C20 C21 1.397(2) .
C20 N3 1.4937(17) .
C21 C22 1.368(2) .
C21 H21 0.9300 .
C22 C23 1.385(2) .
C22 H22 0.9300 .
C23 C24 1.386(2) .
C23 C28 1.495(2) .
C24 C25 1.392(2) .
C24 H24 0.9300 .
C25 H25 0.9300 .
C26 N4 1.391(2) .
C26 C27 1.401(2) .
C26 H26 0.9300 .
C27 C28 1.365(2) .
C27 H27 0.9300 .
C28 C29 1.362(2) .
C29 C30 1.393(2) .
C29 H29 0.9300 .
C30 N4 1.391(2) .
C30 H30 0.9300 .
Co1 O1 2.0211(16) .
Co1 O4 2.0253(16) .
Co1 N4 2.1887(12) 1_665
Co1 N4 2.1887(12) 6_667
Co1 N1 2.1932(13) .
Co1 N1 2.1932(13) 6_557
N2 C9 1.4359(18) 3_557
N3 C20 1.4938(17) 3_557
N4 Co1 2.1888(12) 1_445
N5 O3 1.224(2) .
N5 O2 1.239(2) .
N5 O1 1.252(2) .
N6 O6 1.234(2) .
N6 O5 1.246(3) .
N6 O4 1.257(2) .

loop_
_geom_torsion_atom_site_label_1
_geom_torsion_atom_site_label_2
_geom_torsion_atom_site_label_3
_geom_torsion_atom_site_label_4
_geom_torsion
_geom_torsion_site_symmetry_1
_geom_torsion_site_symmetry_4
N1 C1 C2 C3 0.1(2) . .
C1 C2 C3 C4 0.1(2) . .
C1 C2 C3 C6 179.66(14) . .
C2 C3 C4 C5 -0.3(2) . .
C6 C3 C4 C5 -179.78(14) . .
C3 C4 C5 N1 0.2(2) . .
C4 C3 C6 C7 56.3(2) . .
C2 C3 C6 C7 -123.19(17) . .
C4 C3 C6 C11 -122.84(17) . .
C2 C3 C6 C11 57.7(2) . .
C11 C6 C7 C8 -0.4(2) . .
C3 C6 C7 C8 -179.54(14) . .
C6 C7 C8 C9 0.0(2) . .
C7 C8 C9 C10 -0.1(2) . .
C7 C8 C9 N2 -179.43(13) . .
C8 C9 C10 C11 0.6(2) . .
N2 C9 C10 C11 179.92(13) . .
C9 C10 C11 C6 -1.0(2) . .
C7 C6 C11 C10 0.9(2) . .
C3 C6 C11 C10 -179.97(14) . .
C13 C12 C13 C14 -1.84(9) 3_557 .
N2 C12 C13 C14 178.16(9) . .
C12 C13 C14 C15 3.70(19) . .
C13 C14 C15 C14 -1.86(10) . 3_557
C13 C14 C15 C16 178.14(10) . .
C14 C15 C16 C17 -55.35(10) 3_557 .
C14 C15 C16 C17 124.66(10) . .
C14 C15 C16 C17 124.65(10) 3_557 3_557
C14 C15 C16 C17 -55.34(10) . 3_557
C17 C16 C17 C18 -0.29(10) 3_557 .
C15 C16 C17 C18 179.71(10) . .
C16 C17 C18 C19 0.6(2) . .
C17 C18 C19 C18 -0.29(10) . 3_557
C17 C18 C19 N3 179.71(10) . .
C25 C20 C21 C22 -0.5(2) . .
N3 C20 C21 C22 -178.40(13) . .
C20 C21 C22 C23 1.0(2) . .
C21 C22 C23 C24 -1.0(2) . .
C21 C22 C23 C28 -179.59(14) . .
C22 C23 C24 C25 0.6(2) . .
C28 C23 C24 C25 179.26(13) . .
C21 C20 C25 C24 0.1(2) . .
N3 C20 C25 C24 178.03(14) . .
C23 C24 C25 C20 -0.2(2) . .
N4 C26 C27 C28 1.3(2) . .
C26 C27 C28 C29 -0.7(2) . .
C26 C27 C28 C23 175.27(13) . .
C22 C23 C28 C29 165.07(15) . .
C24 C23 C28 C29 -13.5(2) . .
C22 C23 C28 C27 -10.6(2) . .
C24 C23 C28 C27 170.84(14) . .
C27 C28 C29 C30 -0.8(2) . .
C23 C28 C29 C30 -176.50(14) . .
C28 C29 C30 N4 1.6(2) . .
C4 C5 N1 C1 0.1(2) . .
C4 C5 N1 Co1 -174.27(10) . .
C2 C1 N1 C5 -0.3(2) . .
C2 C1 N1 Co1 173.85(11) . .
O1 Co1 N1 C5 -179.88(12) . .
O4 Co1 N1 C5 1.70(12) . .
N4 Co1 N1 C5 -84.66(12) 1_665 .
N4 Co1 N1 C5 -28.8(5) 6_667 .
N1 Co1 N1 C5 89.91(11) 6_557 .
O1 Co1 N1 C1 5.84(12) . .
O4 Co1 N1 C1 -172.57(12) . .
N4 Co1 N1 C1 101.07(12) 1_665 .
N4 Co1 N1 C1 156.9(4) 6_667 .
N1 Co1 N1 C1 -84.37(13) 6_557 .
C10 C9 N2 C9 152.57(17) . 3_557
C8 C9 N2 C9 -28.12(11) . 3_557
C10 C9 N2 C12 -27.43(17) . .
C8 C9 N2 C12 151.88(11) . .
C13 C12 N2 C9 103.72(10) . .
C13 C12 N2 C9 -76.28(10) 3_557 .
C13 C12 N2 C9 -76.28(10) . 3_557
C13 C12 N2 C9 103.72(10) 3_557 3_557
C18 C19 N3 C20 28.93(10) 3_557 .
C18 C19 N3 C20 -151.07(10) . .
C18 C19 N3 C20 -151.08(10) 3_557 3_557
C18 C19 N3 C20 28.92(10) . 3_557
C25 C20 N3 C19 43.08(17) . .
C21 C20 N3 C19 -139.03(12) . .
C25 C20 N3 C20 -136.92(17) . 3_557
C21 C20 N3 C20 40.97(12) . 3_557
C29 C30 N4 C26 -0.9(2) . .
C29 C30 N4 Co1 -179.99(10) . 1_445
C27 C26 N4 C30 -0.5(2) . .
C27 C26 N4 Co1 178.76(10) . 1_445
O3 N5 O1 Co1 0(100) . .
O2 N5 O1 Co1 180(100) . .
O4 Co1 O1 N5 180(100) . .
N4 Co1 O1 N5 43(100) 1_665 .
N4 Co1 O1 N5 -43(100) 6_667 .
N1 Co1 O1 N5 134(100) . .
N1 Co1 O1 N5 -134(100) 6_557 .
O6 N6 O4 Co1 180(100) . .
O5 N6 O4 Co1 0(100) . .
O1 Co1 O4 N6 0(100) . .
N4 Co1 O4 N6 137(100) 1_665 .
N4 Co1 O4 N6 -137(100) 6_667 .
N1 Co1 O4 N6 46(100) . .
N1 Co1 O4 N6 -46(100) 6_557 .

loop_
_platon_squeeze_void_nr
_platon_squeeze_void_average_x
_platon_squeeze_void_average_y
_platon_squeeze_void_average_z
_platon_squeeze_void_volume
_platon_squeeze_void_count_electrons
_platon_squeeze_void_content
1 0.500 -0.184 0.023 2924 105 ' '
